data_2222584
loop_
_publ_author_name
'Aravindhan, S.'
'Ponnuswamy, S.'
'Jamesh, M.'
'Ramesh, P.'
'Ponnuswamy, M. N.'

_publ_section_title 1-Acetyl-<i>c</i>-3,<i>t</i>-3-dimethyl-<i>r</i>-2,<i>c</i>-6-diphenylpiperidin-4-one
_journal_coeditor_code BT2989
_journal_issue 8
_journal_name_full 'Acta Crystallographica Section E'
_journal_page_first o1974
_journal_paper_doi 10.1107/S1600536809028049
_journal_volume 65
_journal_year 2009
_chemical_formula_iupac 'C21 H23 N O2'
_chemical_formula_moiety 'C21 H23 N O2'
_chemical_formula_sum 'C21 H23 N O2'
_chemical_formula_weight 321.40
_chemical_name_systematic 1-Acetyl-<i>c</i>-3,<i>t</i>-3-dimethyl-<i>r</i>-2,<i>c</i>-6-diphenylpiperidin-4-one
_space_group_IT_number 4
_symmetry_cell_setting monoclinic
_symmetry_space_group_name_Hall 'P 2yb'
_symmetry_space_group_name_H-M 'P 1 21 1'
_atom_sites_solution_hydrogens geom
_atom_sites_solution_primary direct
_atom_sites_solution_secondary difmap
_audit_creation_method SHELXL-97
_cell_angle_alpha 90.00
_cell_angle_beta 100.373(3)
_cell_angle_gamma 90.00
_cell_formula_units_Z 2
_cell_length_a 7.5622(4)
_cell_length_b 10.6369(5)
_cell_length_c 11.1497(7)
_cell_measurement_reflns_used 3546
_cell_measurement_temperature 293(2)
_cell_measurement_theta_max 34.78
_cell_measurement_theta_min 1.86
_cell_volume 882.21(8)
_computing_cell_refinement 'SAINT (Bruker, 2004)'
_computing_data_collection 'APEX2 (Bruker, 2004)'
_computing_data_reduction 'SAINT (Bruker, 2004)'
_computing_molecular_graphics 'ORTEP-3 (Farrugia, 1997)'
_computing_publication_material 'SHELXL97 (Sheldrick, 2008) and PLATON (Spek, 2009)'
_computing_structure_refinement 'SHELXL97 (Sheldrick, 2008)'
_computing_structure_solution 'SHELXS97 (Sheldrick, 2008)'
_diffrn_ambient_temperature 293(2)
_diffrn_measured_fraction_theta_full 1.000
_diffrn_measured_fraction_theta_max 0.867
_diffrn_measurement_device_type 'Bruker Kappa APEXII area-detector'
_diffrn_measurement_method '\w and \f'
_diffrn_radiation_monochromator graphite
_diffrn_radiation_source 'fine-focus sealed tube'
_diffrn_radiation_type MoK\a
_diffrn_radiation_wavelength 0.71073
_diffrn_reflns_av_R_equivalents 0.0420
_diffrn_reflns_av_sigmaI/netI 0.0358
_diffrn_reflns_limit_h_max 11
_diffrn_reflns_limit_h_min -11
_diffrn_reflns_limit_k_max 11
_diffrn_reflns_limit_k_min -17
_diffrn_reflns_limit_l_max 16
_diffrn_reflns_limit_l_min -16
_diffrn_reflns_number 12819
_diffrn_reflns_theta_full 25.00
_diffrn_reflns_theta_max 34.78
_diffrn_reflns_theta_min 1.86
_diffrn_standards_decay_% 0
_diffrn_standards_interval_time 0
_diffrn_standards_number 0
_exptl_absorpt_coefficient_mu 0.077
_exptl_absorpt_correction_T_max 0.985
_exptl_absorpt_correction_T_min 0.977
_exptl_absorpt_correction_type multi-scan
_exptl_absorpt_process_details '(SADABS; Sheldrick, 2001)'
_exptl_crystal_colour Colorless
_exptl_crystal_density_diffrn 1.210
_exptl_crystal_density_method 'not measured'
_exptl_crystal_description Block
_exptl_crystal_F_000 344
_exptl_crystal_size_max 0.30
_exptl_crystal_size_mid 0.25
_exptl_crystal_size_min 0.20
_refine_diff_density_max 0.226
_refine_diff_density_min -0.172
_refine_ls_extinction_method none
_refine_ls_goodness_of_fit_ref 1.023
_refine_ls_hydrogen_treatment constr
_refine_ls_matrix_type full
_refine_ls_number_parameters 220
_refine_ls_number_reflns 3457
_refine_ls_number_restraints 1
_refine_ls_restrained_S_all 1.023
_refine_ls_R_factor_all 0.0722
_refine_ls_R_factor_gt 0.0458
_refine_ls_shift/su_max 0.012
_refine_ls_shift/su_mean 0.001
_refine_ls_structure_factor_coef Fsqd
_refine_ls_weighting_details 'calc w=1/[\s^2^(Fo^2^)+(0.0853P)^2^] where P=(Fo^2^+2Fc^2^)/3'
_refine_ls_weighting_scheme calc
_refine_ls_wR_factor_gt 0.1220
_refine_ls_wR_factor_ref 0.1453
_reflns_number_gt 2400
_reflns_number_total 3457
_reflns_threshold_expression I>2\s(I)
_cod_data_source_file bt2989.cif
_cod_data_source_block I
_cod_depositor_comments
;
The following automatic conversions were performed:
'_symmetry_cell_setting' value 'Monoclinic' changed to 'monoclinic'
according to '/home/saulius/struct/CIF-dictionaries/cif_core.dic'
dictionary named 'cif_core.dic' version 2.4.1 from
2010-06-29.

'_exptl_absorpt_correction_type' value 'Multi-scan' changed
to 'multi-scan' according to
'/home/saulius/struct/CIF-dictionaries/cif_core.dic' dictionary named
'cif_core.dic' version 2.4.1 from 2010-06-29.

Automatic conversion script
Id: cif_fix_enum 1527 2010-12-29 10:47:43Z saulius 

The following automatic conversions were performed:

'_symmetry_cell_setting' value 'Monoclinic' changed to 'monoclinic'
according to /home/saulius/struct/CIF-dictionaries/cif_core.dic
dictionary named 'cif_core.dic' version 2.4.1 from
2010-06-29.

'_exptl_absorpt_correction_type' value 'Multi-scan'
changed to 'multi-scan' according to
/home/saulius/struct/CIF-dictionaries/cif_core.dic dictionary named
'cif_core.dic' version 2.4.1 from 2010-06-29.

Automatic conversion script
Id: cif_fix_values 1715 2011-07-08 13:25:40Z adriana 
;
_cod_original_sg_symbol_H-M 'P 21'
_cod_database_code 2222584
_cod_database_fobs_code 2222584

loop_
_symmetry_equiv_pos_as_xyz
'x, y, z'
'-x, y+1/2, -z'

loop_
_atom_site_type_symbol
_atom_site_label
_atom_site_fract_x
_atom_site_fract_y
_atom_site_fract_z
_atom_site_U_iso_or_equiv
_atom_site_adp_type
_atom_site_calc_flag
_atom_site_refinement_flags
_atom_site_occupancy
_atom_site_disorder_assembly
_atom_site_disorder_group
O O1 1.0626(2) 0.57532(19) 0.23859(18) 0.0680(5) Uani d . 1 . .
O O2 0.4399(3) 0.3113(2) -0.07440(15) 0.0763(5) Uani d . 1 . .
N N1 0.7953(2) 0.47573(14) 0.20329(14) 0.0393(3) Uani d . 1 . .
C C2 0.6053(2) 0.47297(17) 0.21592(15) 0.0392(3) Uani d . 1 . .
H H2 0.5538 0.5559 0.1928 0.047 Uiso calc R 1 . .
C C3 0.4980(3) 0.3754(2) 0.13125(18) 0.0493(4) Uani d . 1 . .
H H3A 0.5087 0.2952 0.1735 0.059 Uiso calc R 1 . .
H H3B 0.3722 0.3993 0.1187 0.059 Uiso calc R 1 . .
C C4 0.5484(3) 0.3556(2) 0.00799(18) 0.0507(5) Uani d . 1 . .
C C5 0.7355(3) 0.3903(2) -0.00532(17) 0.0492(4) Uani d . 1 . .
C C6 0.8617(3) 0.38858(19) 0.11952(16) 0.0414(4) Uani d . 1 . .
H H6 0.9759 0.4240 0.1055 0.050 Uiso calc R 1 . .
C C7 0.9060(3) 0.57188(19) 0.25158(18) 0.0464(4) Uani d . 1 . .
C C8 0.8306(4) 0.6735(2) 0.3207(2) 0.0600(5) Uani d . 1 . .
H H8A 0.7347 0.7155 0.2675 0.090 Uiso calc R 1 . .
H H8B 0.9234 0.7330 0.3509 0.090 Uiso calc R 1 . .
H H8C 0.7852 0.6371 0.3879 0.090 Uiso calc R 1 . .
C C9 0.5778(2) 0.44554(17) 0.34515(16) 0.0406(4) Uani d . 1 . .
C C10 0.6819(3) 0.3583(2) 0.41885(18) 0.0508(4) Uani d . 1 . .
H H10 0.7759 0.3178 0.3912 0.061 Uiso calc R 1 . .
C C11 0.6462(4) 0.3315(2) 0.5329(2) 0.0606(6) Uani d . 1 . .
H H11 0.7158 0.2726 0.5819 0.073 Uiso calc R 1 . .
C C12 0.5085(4) 0.3913(3) 0.5744(2) 0.0670(7) Uani d . 1 . .
H H12 0.4851 0.3732 0.6517 0.080 Uiso calc R 1 . .
C C13 0.4058(4) 0.4773(3) 0.5026(3) 0.0726(7) Uani d . 1 . .
H H13 0.3123 0.5175 0.5310 0.087 Uiso calc R 1 . .
C C14 0.4399(3) 0.5051(2) 0.3878(2) 0.0571(5) Uani d . 1 . .
H H14 0.3696 0.5641 0.3393 0.069 Uiso calc R 1 . .
C C15 0.7232(4) 0.5268(2) -0.0542(2) 0.0616(6) Uani d . 1 . .
H H15A 0.6699 0.5795 -0.0005 0.092 Uiso calc R 1 . .
H H15B 0.6505 0.5286 -0.1341 0.092 Uiso calc R 1 . .
H H15C 0.8416 0.5571 -0.0581 0.092 Uiso calc R 1 . .
C C16 0.8096(4) 0.3069(3) -0.0963(2) 0.0699(7) Uani d . 1 . .
H H16A 0.7373 0.3168 -0.1758 0.105 Uiso calc R 1 . .
H H16B 0.8067 0.2206 -0.0714 0.105 Uiso calc R 1 . .
H H16C 0.9313 0.3308 -0.0988 0.105 Uiso calc R 1 . .
C C17 0.9083(2) 0.26144(18) 0.17969(16) 0.0417(4) Uani d . 1 . .
C C18 0.8065(3) 0.1533(2) 0.1580(2) 0.0525(5) Uani d . 1 . .
H H18 0.7036 0.1538 0.0981 0.063 Uiso calc R 1 . .
C C19 0.8543(4) 0.0441(2) 0.2235(2) 0.0634(6) Uani d . 1 . .
H H19 0.7835 -0.0276 0.2077 0.076 Uiso calc R 1 . .
C C20 1.0062(4) 0.0418(2) 0.3117(2) 0.0654(6) Uani d . 1 . .
H H20 1.0375 -0.0309 0.3570 0.079 Uiso calc R 1 . .
C C21 1.1104(3) 0.1459(3) 0.3327(2) 0.0600(6) Uani d . 1 . .
H H21 1.2149 0.1434 0.3912 0.072 Uiso calc R 1 . .
C C22 1.0634(3) 0.2562(2) 0.26817(18) 0.0500(4) Uani d . 1 . .
H H22 1.1360 0.3270 0.2842 0.060 Uiso calc R 1 . .

loop_
_atom_site_aniso_label
_atom_site_aniso_U_11
_atom_site_aniso_U_22
_atom_site_aniso_U_33
_atom_site_aniso_U_12
_atom_site_aniso_U_13
_atom_site_aniso_U_23
O1 0.0472(8) 0.0620(10) 0.0923(12) -0.0134(8) 0.0056(8) 0.0097(9)
O2 0.0845(12) 0.0894(13) 0.0451(9) -0.0115(11) -0.0149(8) -0.0095(9)
N1 0.0402(7) 0.0397(7) 0.0373(7) -0.0037(6) 0.0051(6) 0.0018(6)
C2 0.0390(8) 0.0421(8) 0.0349(8) -0.0003(7) 0.0023(6) 0.0005(6)
C3 0.0429(9) 0.0589(12) 0.0433(10) -0.0061(8) -0.0001(7) -0.0048(8)
C4 0.0613(12) 0.0512(10) 0.0343(9) 0.0020(9) -0.0058(8) 0.0008(7)
C5 0.0658(12) 0.0487(10) 0.0327(8) 0.0094(9) 0.0081(8) 0.0039(7)
C6 0.0429(8) 0.0453(9) 0.0368(8) 0.0025(7) 0.0093(7) 0.0054(7)
C7 0.0499(10) 0.0398(9) 0.0456(9) -0.0071(8) -0.0018(8) 0.0104(7)
C8 0.0766(14) 0.0449(11) 0.0548(12) -0.0111(10) 0.0022(10) -0.0039(9)
C9 0.0403(8) 0.0428(9) 0.0387(8) -0.0052(7) 0.0069(7) -0.0029(7)
C10 0.0585(11) 0.0520(10) 0.0434(10) 0.0020(9) 0.0134(8) 0.0051(8)
C11 0.0724(14) 0.0623(13) 0.0475(11) -0.0077(11) 0.0120(10) 0.0099(10)
C12 0.0712(14) 0.0869(17) 0.0465(11) -0.0237(13) 0.0207(11) -0.0022(11)
C13 0.0619(13) 0.0986(19) 0.0638(15) -0.0010(15) 0.0287(12) -0.0103(14)
C14 0.0493(10) 0.0683(14) 0.0547(12) 0.0055(10) 0.0118(9) -0.0031(10)
C15 0.0848(16) 0.0563(12) 0.0443(11) 0.0116(11) 0.0129(11) 0.0159(9)
C16 0.0966(19) 0.0713(14) 0.0444(12) 0.0180(14) 0.0198(12) -0.0011(11)
C17 0.0436(9) 0.0458(9) 0.0364(8) 0.0071(8) 0.0093(7) 0.0044(7)
C18 0.0543(11) 0.0496(10) 0.0504(11) 0.0035(9) 0.0011(9) 0.0042(8)
C19 0.0725(14) 0.0477(12) 0.0696(15) 0.0031(11) 0.0117(12) 0.0106(10)
C20 0.0843(16) 0.0561(13) 0.0573(13) 0.0203(12) 0.0163(12) 0.0162(10)
C21 0.0579(12) 0.0752(15) 0.0446(11) 0.0216(11) 0.0027(9) 0.0064(10)
C22 0.0463(10) 0.0573(11) 0.0460(10) 0.0080(9) 0.0068(8) 0.0006(9)

loop_
_atom_type_symbol
_atom_type_description
_atom_type_scat_dispersion_real
_atom_type_scat_dispersion_imag
_atom_type_scat_source
C C 0.0033 0.0016 'International Tables Vol C Tables 4.2.6.8 and 6.1.1.4'
H H 0.0000 0.0000 'International Tables Vol C Tables 4.2.6.8 and 6.1.1.4'
N N 0.0061 0.0033 'International Tables Vol C Tables 4.2.6.8 and 6.1.1.4'
O O 0.0106 0.0060 'International Tables Vol C Tables 4.2.6.8 and 6.1.1.4'

loop_
_geom_angle_atom_site_label_1
_geom_angle_atom_site_label_2
_geom_angle_atom_site_label_3
_geom_angle_site_symmetry_1
_geom_angle_site_symmetry_3
_geom_angle
_geom_angle_publ_flag
C7 N1 C6 . . 117.82(15) ?
C7 N1 C2 . . 121.12(15) ?
C6 N1 C2 . . 120.09(15) ?
N1 C2 C9 . . 113.43(14) ?
N1 C2 C3 . . 111.90(14) ?
C9 C2 C3 . . 107.80(15) ?
N1 C2 H2 . . 107.8 ?
C9 C2 H2 . . 107.8 ?
C3 C2 H2 . . 107.8 ?
C4 C3 C2 . . 117.60(17) ?
C4 C3 H3A . . 107.9 ?
C2 C3 H3A . . 107.9 ?
C4 C3 H3B . . 107.9 ?
C2 C3 H3B . . 107.9 ?
H3A C3 H3B . . 107.2 ?
O2 C4 C5 . . 123.0(2) ?
O2 C4 C3 . . 119.9(2) ?
C5 C4 C3 . . 117.11(17) ?
C4 C5 C16 . . 112.9(2) ?
C4 C5 C6 . . 110.54(15) ?
C16 C5 C6 . . 110.58(18) ?
C4 C5 C15 . . 105.60(19) ?
C16 C5 C15 . . 108.50(18) ?
C6 C5 C15 . . 108.51(18) ?
N1 C6 C17 . . 111.05(14) ?
N1 C6 C5 . . 109.90(15) ?
C17 C6 C5 . . 117.75(17) ?
N1 C6 H6 . . 105.7 ?
C17 C6 H6 . . 105.7 ?
C5 C6 H6 . . 105.7 ?
O1 C7 N1 . . 120.9(2) ?
O1 C7 C8 . . 120.5(2) ?
N1 C7 C8 . . 118.58(18) ?
C7 C8 H8A . . 109.5 ?
C7 C8 H8B . . 109.5 ?
H8A C8 H8B . . 109.5 ?
C7 C8 H8C . . 109.5 ?
H8A C8 H8C . . 109.5 ?
H8B C8 H8C . . 109.5 ?
C14 C9 C10 . . 119.22(17) ?
C14 C9 C2 . . 118.71(18) ?
C10 C9 C2 . . 122.00(16) ?
C11 C10 C9 . . 120.1(2) ?
C11 C10 H10 . . 120.0 ?
C9 C10 H10 . . 120.0 ?
C12 C11 C10 . . 120.3(2) ?
C12 C11 H11 . . 119.9 ?
C10 C11 H11 . . 119.9 ?
C13 C12 C11 . . 120.0(2) ?
C13 C12 H12 . . 120.0 ?
C11 C12 H12 . . 120.0 ?
C12 C13 C14 . . 120.4(2) ?
C12 C13 H13 . . 119.8 ?
C14 C13 H13 . . 119.8 ?
C9 C14 C13 . . 120.0(2) ?
C9 C14 H14 . . 120.0 ?
C13 C14 H14 . . 120.0 ?
C5 C15 H15A . . 109.5 ?
C5 C15 H15B . . 109.5 ?
H15A C15 H15B . . 109.5 ?
C5 C15 H15C . . 109.5 ?
H15A C15 H15C . . 109.5 ?
H15B C15 H15C . . 109.5 ?
C5 C16 H16A . . 109.5 ?
C5 C16 H16B . . 109.5 ?
H16A C16 H16B . . 109.5 ?
C5 C16 H16C . . 109.5 ?
H16A C16 H16C . . 109.5 ?
H16B C16 H16C . . 109.5 ?
C18 C17 C22 . . 117.57(18) ?
C18 C17 C6 . . 125.84(17) ?
C22 C17 C6 . . 116.52(18) ?
C17 C18 C19 . . 121.5(2) ?
C17 C18 H18 . . 119.3 ?
C19 C18 H18 . . 119.3 ?
C20 C19 C18 . . 119.9(2) ?
C20 C19 H19 . . 120.1 ?
C18 C19 H19 . . 120.1 ?
C21 C20 C19 . . 119.7(2) ?
C21 C20 H20 . . 120.1 ?
C19 C20 H20 . . 120.1 ?
C20 C21 C22 . . 121.0(2) ?
C20 C21 H21 . . 119.5 ?
C22 C21 H21 . . 119.5 ?
C21 C22 C17 . . 120.4(2) ?
C21 C22 H22 . . 119.8 ?
C17 C22 H22 . . 119.8 ?

loop_
_geom_bond_atom_site_label_1
_geom_bond_atom_site_label_2
_geom_bond_site_symmetry_2
_geom_bond_distance
_geom_bond_publ_flag
O1 C7 . 1.219(3) ?
O2 C4 . 1.211(3) ?
N1 C7 . 1.369(2) ?
N1 C6 . 1.467(2) ?
N1 C2 . 1.469(2) ?
C2 C9 . 1.521(2) ?
C2 C3 . 1.534(3) ?
C2 H2 . 0.9800 ?
C3 C4 . 1.506(3) ?
C3 H3A . 0.9700 ?
C3 H3B . 0.9700 ?
C4 C5 . 1.495(3) ?
C5 C16 . 1.528(3) ?
C5 C6 . 1.540(3) ?
C5 C15 . 1.548(3) ?
C6 C17 . 1.523(3) ?
C6 H6 . 0.9800 ?
C7 C8 . 1.499(3) ?
C8 H8A . 0.9600 ?
C8 H8B . 0.9600 ?
C8 H8C . 0.9600 ?
C9 C14 . 1.376(3) ?
C9 C10 . 1.387(3) ?
C10 C11 . 1.376(3) ?
C10 H10 . 0.9300 ?
C11 C12 . 1.370(4) ?
C11 H11 . 0.9300 ?
C12 C13 . 1.362(4) ?
C12 H12 . 0.9300 ?
C13 C14 . 1.383(4) ?
C13 H13 . 0.9300 ?
C14 H14 . 0.9300 ?
C15 H15A . 0.9600 ?
C15 H15B . 0.9600 ?
C15 H15C . 0.9600 ?
C16 H16A . 0.9600 ?
C16 H16B . 0.9600 ?
C16 H16C . 0.9600 ?
C17 C18 . 1.381(3) ?
C17 C22 . 1.391(3) ?
C18 C19 . 1.385(3) ?
C18 H18 . 0.9300 ?
C19 C20 . 1.371(4) ?
C19 H19 . 0.9300 ?
C20 C21 . 1.355(4) ?
C20 H20 . 0.9300 ?
C21 C22 . 1.389(3) ?
C21 H21 . 0.9300 ?
C22 H22 . 0.9300 ?

loop_
_geom_hbond_atom_site_label_D
_geom_hbond_atom_site_label_H
_geom_hbond_atom_site_label_A
_geom_hbond_site_symmetry_A
_geom_hbond_distance_DH
_geom_hbond_distance_HA
_geom_hbond_distance_DA
_geom_hbond_angle_DHA
C6 H6 O1 1 0.98 2.21 2.700(3) 109.7
C8 H8A O2 2_655 0.96 2.53 3.442(3) 159.0
C14 H14 O1 1_455 0.93 2.39 3.124(3) 135.3

loop_
_geom_torsion_atom_site_label_1
_geom_torsion_atom_site_label_2
_geom_torsion_atom_site_label_3
_geom_torsion_atom_site_label_4
_geom_torsion_site_symmetry_1
_geom_torsion_site_symmetry_2
_geom_torsion_site_symmetry_3
_geom_torsion_site_symmetry_4
_geom_torsion
_geom_torsion_publ_flag
C7 N1 C2 C9 . . . . -70.9(2) ?
C6 N1 C2 C9 . . . . 120.55(17) ?
C7 N1 C2 C3 . . . . 166.82(16) ?
C6 N1 C2 C3 . . . . -1.7(2) ?
N1 C2 C3 C4 . . . . -35.4(2) ?
C9 C2 C3 C4 . . . . -160.78(17) ?
C2 C3 C4 O2 . . . . -157.6(2) ?
C2 C3 C4 C5 . . . . 23.6(3) ?
O2 C4 C5 C16 . . . . -31.1(3) ?
C3 C4 C5 C16 . . . . 147.7(2) ?
O2 C4 C5 C6 . . . . -155.5(2) ?
C3 C4 C5 C6 . . . . 23.3(3) ?
O2 C4 C5 C15 . . . . 87.3(3) ?
C3 C4 C5 C15 . . . . -93.9(2) ?
C7 N1 C6 C17 . . . . 107.34(18) ?
C2 N1 C6 C17 . . . . -83.8(2) ?
C7 N1 C6 C5 . . . . -120.60(18) ?
C2 N1 C6 C5 . . . . 48.3(2) ?
C4 C5 C6 N1 . . . . -58.1(2) ?
C16 C5 C6 N1 . . . . 176.13(18) ?
C15 C5 C6 N1 . . . . 57.2(2) ?
C4 C5 C6 C17 . . . . 70.3(2) ?
C16 C5 C6 C17 . . . . -55.4(2) ?
C15 C5 C6 C17 . . . . -174.30(17) ?
C6 N1 C7 O1 . . . . -9.6(3) ?
C2 N1 C7 O1 . . . . -178.35(18) ?
C6 N1 C7 C8 . . . . 170.20(17) ?
C2 N1 C7 C8 . . . . 1.4(3) ?
N1 C2 C9 C14 . . . . 143.64(19) ?
C3 C2 C9 C14 . . . . -91.9(2) ?
N1 C2 C9 C10 . . . . -39.4(2) ?
C3 C2 C9 C10 . . . . 85.1(2) ?
C14 C9 C10 C11 . . . . 0.4(3) ?
C2 C9 C10 C11 . . . . -176.5(2) ?
C9 C10 C11 C12 . . . . -0.4(4) ?
C10 C11 C12 C13 . . . . 0.3(4) ?
C11 C12 C13 C14 . . . . -0.2(4) ?
C10 C9 C14 C13 . . . . -0.3(3) ?
C2 C9 C14 C13 . . . . 176.7(2) ?
C12 C13 C14 C9 . . . . 0.2(4) ?
N1 C6 C17 C18 . . . . 104.0(2) ?
C5 C6 C17 C18 . . . . -23.9(3) ?
N1 C6 C17 C22 . . . . -73.0(2) ?
C5 C6 C17 C22 . . . . 159.13(16) ?
C22 C17 C18 C19 . . . . 1.4(3) ?
C6 C17 C18 C19 . . . . -175.6(2) ?
C17 C18 C19 C20 . . . . -0.3(4) ?
C18 C19 C20 C21 . . . . -1.2(4) ?
C19 C20 C21 C22 . . . . 1.6(4) ?
C20 C21 C22 C17 . . . . -0.5(3) ?
C18 C17 C22 C21 . . . . -1.0(3) ?
C6 C17 C22 C21 . . . . 176.26(18) ?

loop_
_cod_related_entry_id
_cod_related_entry_database
_cod_related_entry_code
1 ChemSpider 24742893
